data_2207096
loop_
_publ_author_name
'Simonov, Yurii A.'
'Gonta, Maria V.'
'Yavolovskii, Arkadii A.'

_publ_section_title 11-Nitroso-6,7,10,11,12,13,15,16-octahydro-9<i>H</i>-5,8,14,17-tetraoxa-11-azabenzocyclopentadecene
_journal_coeditor_code WW6393
_journal_issue 10
_journal_name_full 'Acta Crystallographica Section E'
_journal_page_first o3136
_journal_page_last o3139
_journal_paper_doi 10.1107/S1600536805027315
_journal_volume 61
_journal_year 2005
_chemical_formula_iupac 'C14 H20 N2 O5'
_chemical_formula_moiety 'C14 H20 N2 O5'
_chemical_formula_sum 'C14 H20 N2 O5'
_chemical_formula_weight 296.32
_chemical_melting_point 359.0(10)
_chemical_name_common
;
N-(nitroso)-8,9-benzo-1-aza-4,7,10,13-tetraoxacyclopentadeca-8-ene
;
_chemical_name_systematic
;
11-Nitroso-6,7,10,11,12,13,15,16-octahydro-9H-5,8,14,17-
tetraoxa-11-azabenzocyclopentadecene
;
_space_group_IT_number 29
_symmetry_cell_setting orthorhombic
_symmetry_space_group_name_Hall 'P 2c -2ac'
_symmetry_space_group_name_H-M 'P c a 21'
_atom_sites_solution_hydrogens geom
_atom_sites_solution_primary direct
_atom_sites_solution_secondary difmap
_audit_creation_method SHELXL97
_cell_angle_alpha 90.00
_cell_angle_beta 90.00
_cell_angle_gamma 90.00
_cell_formula_units_Z 4
_cell_length_a 8.3002(6)
_cell_length_b 20.6868(14)
_cell_length_c 8.5584(6)
_cell_measurement_reflns_used 3505
_cell_measurement_temperature 130(2)
_cell_measurement_theta_max 25
_cell_measurement_theta_min 4
_cell_volume 1469.52(18)
_computing_cell_refinement 'CrysAlis CCD'
_computing_data_collection 'CrysAlis CCD (Oxford Diffraction, 2000)'
_computing_data_reduction 'CrysAlis CCD CrysAlis RED?'
_computing_molecular_graphics 'ORTEP-3 for Windows (Farrugia, 1997)'
_computing_publication_material SHELXL97
_computing_structure_refinement 'SHELXL97 (Sheldrick, 1997)'
_computing_structure_solution 'SHELXS97 (Sheldrick, 1997)'
_diffrn_ambient_temperature 130(2)
_diffrn_measured_fraction_theta_full 1.00
_diffrn_measured_fraction_theta_max 1.00
_diffrn_measurement_device_type 'Kuma KM-4 CCD area-detector'
_diffrn_measurement_method \w
_diffrn_radiation_monochromator graphite
_diffrn_radiation_source 'fine-focus sealed tube'
_diffrn_radiation_type MoK\a
_diffrn_radiation_wavelength 0.71073
_diffrn_reflns_av_R_equivalents 0.0312
_diffrn_reflns_av_sigmaI/netI 0.0180
_diffrn_reflns_limit_h_max 9
_diffrn_reflns_limit_h_min -9
_diffrn_reflns_limit_k_max 24
_diffrn_reflns_limit_k_min -24
_diffrn_reflns_limit_l_max 7
_diffrn_reflns_limit_l_min -10
_diffrn_reflns_number 10917
_diffrn_reflns_theta_full 25.0
_diffrn_reflns_theta_max 25.06
_diffrn_reflns_theta_min 2.95
_diffrn_standards_decay_% 0
_diffrn_standards_interval_count 0
_diffrn_standards_interval_time 0
_diffrn_standards_number 0
_exptl_absorpt_coefficient_mu 0.102
_exptl_absorpt_correction_type none
_exptl_crystal_colour colourless
_exptl_crystal_density_diffrn 1.339
_exptl_crystal_density_method 'not measured'
_exptl_crystal_description prism
_exptl_crystal_F_000 632
_exptl_crystal_size_max 0.25
_exptl_crystal_size_mid 0.20
_exptl_crystal_size_min 0.20
_refine_diff_density_max 0.156
_refine_diff_density_min -0.174
_refine_ls_extinction_method none
_refine_ls_goodness_of_fit_ref 1.067
_refine_ls_hydrogen_treatment constr
_refine_ls_matrix_type full
_refine_ls_number_parameters 190
_refine_ls_number_reflns 1402
_refine_ls_number_restraints 1
_refine_ls_restrained_S_all 1.066
_refine_ls_R_factor_all 0.0304
_refine_ls_R_factor_gt 0.0290
_refine_ls_shift/su_max 0.000
_refine_ls_shift/su_mean 0.000
_refine_ls_structure_factor_coef Fsqd
_refine_ls_weighting_details 'calc w=1/[\s^2^(Fo^2^)+(0.0543P)^2^] where P=(Fo^2^+2Fc^2^)/3'
_refine_ls_weighting_scheme calc
_refine_ls_wR_factor_gt 0.0703
_refine_ls_wR_factor_ref 0.0712
_reflns_number_gt 1349
_reflns_number_total 1402
_reflns_threshold_expression I>2\s(I)
_cod_data_source_file ww6393.cif
_cod_data_source_block I
_cod_database_code 2207096
_cod_database_fobs_code 2207096

loop_
_symmetry_equiv_pos_as_xyz
'x, y, z'
'-x, -y, z+1/2'
'x+1/2, -y, z'
'-x+1/2, y, z+1/2'

loop_
_atom_site_label
_atom_site_fract_x
_atom_site_fract_y
_atom_site_fract_z
_atom_site_U_iso_or_equiv
_atom_site_adp_type
_atom_site_calc_flag
_atom_site_refinement_flags
_atom_site_occupancy
_atom_site_type_symbol
N2 0.6196(2) 0.46146(8) 0.3637(2) 0.0332(4) Uani d . 1 N
O20 0.7441(2) 0.44505(7) 0.2931(2) 0.0411(4) Uani d . 1 O
N1 0.57137(19) 0.42042(8) 0.4711(2) 0.0253(4) Uani d . 1 N
C2 0.4345(2) 0.44257(9) 0.5636(3) 0.0286(5) Uani d . 1 C
H2A 0.4194 0.4885 0.5461 0.034 Uiso calc R 1 H
H2B 0.4586 0.4364 0.6735 0.034 Uiso calc R 1 H
C3 0.2797(2) 0.40771(9) 0.5252(3) 0.0308(5) Uani d . 1 C
H3A 0.1900 0.4287 0.5773 0.037 Uiso calc R 1 H
H3B 0.2605 0.4092 0.4134 0.037 Uiso calc R 1 H
O4 0.29148(15) 0.34255(6) 0.57528(17) 0.0262(3) Uani d . 1 O
C5 0.1554(2) 0.30607(9) 0.5274(3) 0.0267(4) Uani d . 1 C
H5A 0.1514 0.3039 0.4143 0.032 Uiso calc R 1 H
H5B 0.0574 0.3266 0.5641 0.032 Uiso calc R 1 H
C6 0.1685(2) 0.23950(9) 0.5941(2) 0.0255(4) Uani d . 1 C
H6A 0.1830 0.2416 0.7064 0.031 Uiso calc R 1 H
H6B 0.0715 0.2150 0.5721 0.031 Uiso calc R 1 H
O7 0.30550(15) 0.20927(6) 0.52210(16) 0.0248(3) Uani d . 1 O
C8 0.3488(2) 0.14988(9) 0.5773(2) 0.0224(4) Uani d . 1 C
C9 0.4914(2) 0.12412(9) 0.5137(2) 0.0232(4) Uani d . 1 C
O10 0.56600(16) 0.16250(7) 0.40496(15) 0.0271(3) Uani d . 1 O
C11 0.7350(3) 0.15413(9) 0.3825(3) 0.0282(5) Uani d . 1 C
H11A 0.7553 0.1179 0.3134 0.034 Uiso calc R 1 H
H11B 0.7877 0.1458 0.4816 0.034 Uiso calc R 1 H
C12 0.7982(2) 0.21583(9) 0.3112(3) 0.0292(5) Uani d . 1 C
H12A 0.9098 0.2097 0.2810 0.035 Uiso calc R 1 H
H12B 0.7370 0.2257 0.2176 0.035 Uiso calc R 1 H
O13 0.78748(16) 0.26892(6) 0.41658(17) 0.0286(3) Uani d . 1 O
C14 0.6472(2) 0.30824(9) 0.3980(2) 0.0241(4) Uani d . 1 C
H14A 0.5507 0.2837 0.4219 0.029 Uiso calc R 1 H
H14B 0.6395 0.3242 0.2917 0.029 Uiso calc R 1 H
C15 0.6675(2) 0.36381(9) 0.5121(3) 0.0274(5) Uani d . 1 C
H15A 0.6370 0.3493 0.6157 0.033 Uiso calc R 1 H
H15B 0.7803 0.3761 0.5155 0.033 Uiso calc R 1 H
C16 0.2657(3) 0.11534(9) 0.6889(2) 0.0269(4) Uani d . 1 C
H16 0.1716 0.1322 0.7315 0.032 Uiso calc R 1 H
C17 0.3221(3) 0.05547(10) 0.7377(3) 0.0329(5) Uani d . 1 C
H17 0.2666 0.0327 0.8145 0.039 Uiso calc R 1 H
C18 0.4595(3) 0.02967(10) 0.6734(3) 0.0333(5) Uani d . 1 C
H18 0.4956 -0.0108 0.7053 0.040 Uiso calc R 1 H
C19 0.5448(2) 0.06407(9) 0.5604(2) 0.0289(5) Uani d . 1 C
H19 0.6376 0.0465 0.5166 0.035 Uiso calc R 1 H

loop_
_atom_site_aniso_label
_atom_site_aniso_U_11
_atom_site_aniso_U_22
_atom_site_aniso_U_33
_atom_site_aniso_U_12
_atom_site_aniso_U_13
_atom_site_aniso_U_23
N2 0.0382(11) 0.0293(9) 0.0321(10) -0.0034(8) 0.0037(9) -0.0001(8)
O20 0.0428(9) 0.0385(8) 0.0420(10) -0.0045(8) 0.0165(8) -0.0021(8)
N1 0.0263(9) 0.0243(8) 0.0252(8) -0.0003(7) 0.0018(7) 0.0001(7)
C2 0.0281(11) 0.0267(9) 0.0310(11) 0.0037(8) 0.0039(9) -0.0012(9)
C3 0.0270(11) 0.0279(10) 0.0375(12) 0.0059(8) 0.0019(10) 0.0061(10)
O4 0.0216(7) 0.0248(6) 0.0321(8) 0.0017(5) -0.0021(6) 0.0042(6)
C5 0.0184(9) 0.0317(10) 0.0301(10) 0.0022(7) -0.0004(8) 0.0010(9)
C6 0.0195(9) 0.0298(10) 0.0273(11) -0.0001(7) 0.0044(8) 0.0003(9)
O7 0.0254(7) 0.0255(7) 0.0235(7) 0.0042(5) 0.0059(6) 0.0025(6)
C8 0.0242(10) 0.0229(9) 0.0200(9) -0.0008(7) -0.0039(9) -0.0032(8)
C9 0.0249(10) 0.0274(10) 0.0174(9) -0.0035(8) -0.0009(8) -0.0027(7)
O10 0.0236(7) 0.0331(7) 0.0246(7) 0.0027(5) 0.0036(6) 0.0022(6)
C11 0.0234(10) 0.0367(10) 0.0245(11) 0.0057(9) 0.0020(9) -0.0061(9)
C12 0.0250(11) 0.0381(12) 0.0247(11) 0.0028(8) 0.0052(8) -0.0066(9)
O13 0.0241(8) 0.0348(7) 0.0269(8) 0.0053(6) -0.0011(6) -0.0072(7)
C14 0.0202(9) 0.0283(10) 0.0239(10) 0.0018(8) -0.0012(8) 0.0001(9)
C15 0.0273(11) 0.0299(10) 0.0249(10) 0.0025(8) -0.0028(9) -0.0030(9)
C16 0.0252(10) 0.0311(10) 0.0243(10) -0.0014(9) 0.0001(8) 0.0012(8)
C17 0.0335(12) 0.0330(11) 0.0321(12) -0.0047(9) -0.0013(10) 0.0106(10)
C18 0.0347(12) 0.0264(10) 0.0388(13) 0.0006(9) -0.0076(10) 0.0056(9)
C19 0.0293(11) 0.0278(10) 0.0295(11) 0.0041(8) -0.0039(9) -0.0056(9)

loop_
_atom_type_symbol
_atom_type_description
_atom_type_scat_dispersion_real
_atom_type_scat_dispersion_imag
_atom_type_scat_source
C C 0.0033 0.0000 'International Tables Vol C Tables 4.2.6.8 and 6.1.1.4'
H H 0.0000 0.0000 'International Tables Vol C Tables 4.2.6.8 and 6.1.1.4'
N N 0.0061 0.0000 'International Tables Vol C Tables 4.2.6.8 and 6.1.1.4'
O O 0.0106 0.0000 'International Tables Vol C Tables 4.2.6.8 and 6.1.1.4'

loop_
_geom_angle_atom_site_label_1
_geom_angle_atom_site_label_2
_geom_angle_atom_site_label_3
_geom_angle
_geom_angle_publ_flag
O20 N2 N1 114.62(17) yes
N2 N1 C2 114.46(16) yes
N2 N1 C15 121.32(17) yes
C2 N1 C15 123.19(17) yes
N1 C2 C3 113.25(17) yes
N1 C2 H2A 108.9 no
C3 C2 H2A 108.9 no
N1 C2 H2B 108.9 no
C3 C2 H2B 108.9 no
H2A C2 H2B 107.7 no
O4 C3 C2 109.23(16) no
O4 C3 H3A 109.8 no
C2 C3 H3A 109.8 no
O4 C3 H3B 109.8 no
C2 C3 H3B 109.8 no
H3A C3 H3B 108.3 no
C3 O4 C5 111.31(14) no
O4 C5 C6 108.78(16) no
O4 C5 H5A 109.9 no
C6 C5 H5A 109.9 no
O4 C5 H5B 109.9 no
C6 C5 H5B 109.9 no
H5A C5 H5B 108.3 no
O7 C6 C5 107.15(15) no
O7 C6 H6A 110.3 no
C5 C6 H6A 110.3 no
O7 C6 H6B 110.3 no
C5 C6 H6B 110.3 no
H6A C6 H6B 108.5 no
C8 O7 C6 116.85(15) no
O7 C8 C16 125.13(17) no
O7 C8 C9 115.35(17) no
C16 C8 C9 119.51(18) no
O10 C9 C19 124.96(18) no
O10 C9 C8 115.04(16) no
C19 C9 C8 120.00(18) no
C9 O10 C11 117.74(15) no
O10 C11 C12 107.08(16) no
O10 C11 H11A 110.3 no
C12 C11 H11A 110.3 no
O10 C11 H11B 110.3 no
C12 C11 H11B 110.3 no
H11A C11 H11B 108.6 no
O13 C12 C11 112.01(17) no
O13 C12 H12A 109.2 no
C11 C12 H12A 109.2 no
O13 C12 H12B 109.2 no
C11 C12 H12B 109.2 no
H12A C12 H12B 107.9 no
C12 O13 C14 114.79(14) no
O13 C14 C15 105.62(15) no
O13 C14 H14A 110.6 no
C15 C14 H14A 110.6 no
O13 C14 H14B 110.6 no
C15 C14 H14B 110.6 no
H14A C14 H14B 108.7 no
N1 C15 C14 113.10(16) no
N1 C15 H15A 109.0 no
C14 C15 H15A 109.0 no
N1 C15 H15B 109.0 no
C14 C15 H15B 109.0 no
H15A C15 H15B 107.8 no
C8 C16 C17 120.2(2) no
C8 C16 H16 119.9 no
C17 C16 H16 119.9 no
C18 C17 C16 120.37(19) no
C18 C17 H17 119.8 no
C16 C17 H17 119.8 no
C17 C18 C19 120.08(19) no
C17 C18 H18 120.0 no
C19 C18 H18 120.0 no
C9 C19 C18 119.83(19) no
C9 C19 H19 120.1 no
C18 C19 H19 120.1 no

loop_
_geom_bond_atom_site_label_1
_geom_bond_atom_site_label_2
_geom_bond_distance
_geom_bond_publ_flag
N2 O20 1.244(3) yes
N2 N1 1.314(2) yes
N1 C2 1.459(3) yes
N1 C15 1.460(3) yes
C2 C3 1.510(3) no
C2 H2A 0.9700 no
C2 H2B 0.9700 no
C3 O4 1.418(2) no
C3 H3A 0.9700 no
C3 H3B 0.9700 no
O4 C5 1.419(2) no
C5 C6 1.495(3) no
C5 H5A 0.9700 no
C5 H5B 0.9700 no
C6 O7 1.436(2) no
C6 H6A 0.9700 no
C6 H6B 0.9700 no
O7 C8 1.365(2) no
C8 C16 1.377(3) no
C8 C9 1.408(3) no
C9 O10 1.371(2) no
C9 C19 1.378(3) no
O10 C11 1.426(2) no
C11 C12 1.509(3) no
C11 H11A 0.9700 no
C11 H11B 0.9700 no
C12 O13 1.424(2) no
C12 H12A 0.9700 no
C12 H12B 0.9700 no
O13 C14 1.429(2) no
C14 C15 1.517(3) no
C14 H14A 0.9700 no
C14 H14B 0.9700 no
C15 H15A 0.9700 no
C15 H15B 0.9700 no
C16 C17 1.389(3) no
C16 H16 0.9300 no
C17 C18 1.374(3) no
C17 H17 0.9300 no
C18 C19 1.394(3) no
C18 H18 0.9300 no
C19 H19 0.9300 no

loop_
_geom_hbond_atom_site_label_D
_geom_hbond_atom_site_label_H
_geom_hbond_atom_site_label_A
_geom_hbond_site_symmetry_A
_geom_hbond_distance_DH
_geom_hbond_distance_HA
_geom_hbond_distance_DA
_geom_hbond_angle_DHA
_geom_hbond_publ_flag
C14 H14A O10 . 0.97 2.52 3.090(2) 118 yes
C16 H16 O10 4 0.93 2.55 3.457(3) 166 yes

loop_
_geom_torsion_atom_site_label_1
_geom_torsion_atom_site_label_2
_geom_torsion_atom_site_label_3
_geom_torsion_atom_site_label_4
_geom_torsion
_geom_torsion_publ_flag
N1 C2 C3 O4 68.5(2) yes
C2 C3 O4 C5 -173.97(17) yes
C3 O4 C5 C6 -175.59(17) yes
O4 C5 C6 O7 -65.9(2) yes
C5 C6 O7 C8 173.99(15) yes
C6 O7 C8 C9 -174.75(16) yes
O7 C8 C9 O10 -0.1(2) yes
C8 C9 O10 C11 155.22(16) yes
C9 O10 C11 C12 -158.03(16) yes
O10 C11 C12 O13 66.7(2) yes
C11 C12 O13 C14 -95.9(2) yes
C12 O13 C14 C15 -175.78(16) yes
O13 C14 C15 N1 158.29(16) yes
C14 C15 N1 C2 111.8(2) yes
C15 N1 C2 C3 -83.9(2) yes

loop_
_cod_related_entry_id
_cod_related_entry_database
_cod_related_entry_code
1 ChemSpider 21128711
